data_4109927
loop_
_publ_author_name
'Juan-Manuel Herrera'
'Simon J. A. Pope'
'Anthony J. H. M. Meijer'
'Timothy L. Easun'
'Harry Adams'
'Wassim Z. Alsindi'
'Xue-Zhong Sun'
'Michael W. George'
'Stephen Faulkner'
'Michael D. Ward'

_publ_contact_author
; 
        Prof. Mike Ward
        Department of Chemistry
        University of Sheffield
        SHEFFIELD
        S3 7HF
;
_publ_contact_author_email m.d.ward@sheffield.ac.uk
_publ_contact_author_fax '0114 2229346'
_publ_section_title
;
 Photophysical and Structural Properties of Cyanoruthenate Complexes of
 Hexaazatriphenylene
;
_journal_name_full 'Journal of the American Chemical Society'
_journal_page_first 11491
_journal_page_last 11504
_journal_paper_doi 10.1021/ja072672w
_journal_volume 129
_journal_year 2007
_chemical_formula_sum 'C80 H152 N58 O70 Ru8 Yb6'
_chemical_formula_weight 4893.40
_chemical_name_systematic
;

 ?

;
_space_group_IT_number 2
_symmetry_cell_setting triclinic
_symmetry_space_group_name_Hall '-P 1'
_symmetry_space_group_name_H-M 'P -1'
_atom_sites_solution_hydrogens geom
_atom_sites_solution_primary direct
_atom_sites_solution_secondary difmap
_audit_creation_method SHELXL-97
_cell_angle_alpha 97.127(2)
_cell_angle_beta 100.460(2)
_cell_angle_gamma 103.133(2)
_cell_formula_units_Z 1
_cell_length_a 11.4801(5)
_cell_length_b 15.8855(6)
_cell_length_c 22.8864(10)
_cell_measurement_reflns_used 8430
_cell_measurement_temperature 273(2)
_cell_measurement_theta_max 56.728
_cell_measurement_theta_min 4.542
_cell_volume 3937.0(3)
_computing_cell_refinement 'Bruker XSCANS'
_computing_data_collection 'Bruker XSCANS'
_computing_data_reduction 'Bruker SHELXTL'
_computing_molecular_graphics 'Bruker SHELXTL'
_computing_publication_material 'Bruker SHELXTL'
_computing_structure_refinement 'SHELXL-97 (Sheldrick, 1997)'
_computing_structure_solution 'SHELXS-97 (Sheldrick, 1990)'
_diffrn_ambient_temperature 273(2)
_diffrn_measured_fraction_theta_full 0.996
_diffrn_measured_fraction_theta_max 0.996
_diffrn_measurement_device_type 'Bruker SMART CCD area detector'
_diffrn_measurement_method '\w scans'
_diffrn_radiation_monochromator graphite
_diffrn_radiation_source 'fine-focus sealed tube'
_diffrn_radiation_type MoK\a
_diffrn_radiation_wavelength 0.71073
_diffrn_reflns_av_R_equivalents 0.6776
_diffrn_reflns_av_sigmaI/netI 0.1651
_diffrn_reflns_limit_h_max 13
_diffrn_reflns_limit_h_min -13
_diffrn_reflns_limit_k_max 18
_diffrn_reflns_limit_k_min -18
_diffrn_reflns_limit_l_max 27
_diffrn_reflns_limit_l_min -27
_diffrn_reflns_number 171905
_diffrn_reflns_theta_full 25.00
_diffrn_reflns_theta_max 25.00
_diffrn_reflns_theta_min 0.92
_diffrn_standards_decay_% 0
_diffrn_standards_interval_count 0
_diffrn_standards_interval_time 0
_diffrn_standards_number 0
_exptl_absorpt_coefficient_mu 4.373
_exptl_absorpt_correction_T_max 0.7211
_exptl_absorpt_correction_T_min 0.4751
_exptl_absorpt_correction_type multi-scan
_exptl_absorpt_process_details SADABS
_exptl_crystal_colour RED
_exptl_crystal_density_diffrn 2.064
_exptl_crystal_density_meas 0
_exptl_crystal_description BLOCK
_exptl_crystal_F_000 2370
_exptl_crystal_size_max 0.20
_exptl_crystal_size_mid 0.10
_exptl_crystal_size_min 0.08
_refine_diff_density_max 3.892
_refine_diff_density_min -2.028
_refine_diff_density_rms 0.273
_refine_ls_extinction_method none
_refine_ls_goodness_of_fit_ref 1.000
_refine_ls_hydrogen_treatment constr
_refine_ls_matrix_type full
_refine_ls_number_parameters 960
_refine_ls_number_reflns 13812
_refine_ls_number_restraints 1
_refine_ls_restrained_S_all 1.000
_refine_ls_R_factor_all 0.0776
_refine_ls_R_factor_gt 0.0584
_refine_ls_shift/su_max 0.001
_refine_ls_shift/su_mean 0.000
_refine_ls_structure_factor_coef Fsqd
_refine_ls_weighting_details 'calc w=1/[\s^2^(Fo^2^)+(0.0266P)^2^+0.0000P] where P=(Fo^2^+2Fc^2^)/3'
_refine_ls_weighting_scheme calc
_refine_ls_wR_factor_gt 0.1590
_refine_ls_wR_factor_ref 0.1729
_reflns_number_gt 10340
_reflns_number_total 13812
_reflns_threshold_expression >2sigma(I)
_cod_data_source_file ja072672wsi20070501_014951_8.cif
_cod_data_source_block Yb[2]
_cod_database_code 4109927

loop_
_symmetry_equiv_pos_as_xyz
'x, y, z'
'-x, -y, -z'

loop_
_atom_site_label
_atom_site_type_symbol
_atom_site_fract_x
_atom_site_fract_y
_atom_site_fract_z
_atom_site_U_iso_or_equiv
_atom_site_adp_type
_atom_site_occupancy
_atom_site_symmetry_multiplicity
_atom_site_calc_flag
_atom_site_refinement_flags
_atom_site_disorder_assembly
_atom_site_disorder_group
Yb1 Yb 0.75312(4) 1.01671(3) 0.115698(18) 0.01578(13) Uani 1 1 d . . .
Yb2 Yb 0.61107(4) 0.61727(3) -0.180539(19) 0.01748(13) Uani 1 1 d . . .
Yb3 Yb 0.23528(4) 1.00557(3) 0.376366(19) 0.01932(14) Uani 1 1 d . . .
Ru1 Ru 1.03249(7) 1.26789(5) 0.30381(3) 0.0159(2) Uani 1 1 d . . .
Ru2 Ru 0.64415(7) 1.24875(5) 0.50453(4) 0.0183(2) Uani 1 1 d . . .
Ru3 Ru 0.39780(7) 0.72828(5) 0.00052(3) 0.01387(19) Uani 1 1 d . . .
Ru4 Ru -0.02878(7) 0.77436(5) 0.17540(4) 0.0165(2) Uani 1 1 d . . .
C2 C 0.7839(9) 1.1928(6) 0.3405(4) 0.018(2) Uani 1 1 d . . .
H2 H 0.7561 1.1562 0.3031 0.022 Uiso 1 1 calc R . .
C3 C 0.7063(9) 1.1893(6) 0.3807(5) 0.022(2) Uani 1 1 d . . .
H3 H 0.6295 1.1497 0.3695 0.026 Uiso 1 1 calc R . .
C5 C 0.8529(9) 1.2957(6) 0.4487(4) 0.016(2) Uiso 1 1 d . . .
C6 C 0.9302(9) 1.3000(6) 0.4088(4) 0.017(2) Uani 1 1 d . . .
C12 C 1.2360(9) 1.4109(6) 0.4005(5) 0.025(3) Uani 1 1 d . . .
H12 H 1.2877 1.4137 0.3734 0.030 Uiso 1 1 calc R . .
C13 C 1.2774(10) 1.4615(6) 0.4589(5) 0.023(2) Uani 1 1 d . . .
H13 H 1.3582 1.4950 0.4695 0.027 Uiso 1 1 calc R . .
C15 C 1.0949(9) 1.4108(6) 0.4836(4) 0.018(2) Uani 1 1 d . . .
C16 C 1.0520(9) 1.3579(6) 0.4261(4) 0.020(2) Uani 1 1 d . . .
C22 C 0.8533(9) 1.3905(6) 0.5994(4) 0.022(2) Uani 1 1 d . . .
H22 H 0.8007 1.3892 0.6259 0.026 Uiso 1 1 calc R . .
C23 C 0.9732(9) 1.4437(6) 0.6189(5) 0.024(2) Uani 1 1 d . . .
H23 H 0.9982 1.4734 0.6585 0.029 Uiso 1 1 calc R . .
C25 C 1.0106(9) 1.4048(6) 0.5263(4) 0.019(2) Uani 1 1 d . . .
C26 C 0.8940(9) 1.3505(7) 0.5082(4) 0.023(2) Uani 1 1 d . . .
C31 C 1.1071(9) 1.1749(7) 0.3391(4) 0.020(2) Uani 1 1 d . . .
C33 C 0.9363(9) 1.1775(6) 0.2346(4) 0.018(2) Uani 1 1 d . . .
C35 C 1.1713(9) 1.3048(6) 0.2620(4) 0.017(2) Uani 1 1 d . . .
C37 C 0.9531(9) 1.3571(6) 0.2646(4) 0.017(2) Uani 1 1 d . . .
C41 C 0.7161(10) 1.1573(7) 0.5415(5) 0.022(2) Uani 1 1 d . . .
C43 C 0.5657(9) 1.2610(6) 0.5750(4) 0.021(2) Uani 1 1 d . . .
C45 C 0.4997(11) 1.1538(7) 0.4577(5) 0.028(3) Uani 1 1 d . . .
C47 C 0.5610(9) 1.3357(6) 0.4658(4) 0.020(2) Uani 1 1 d . . .
C52 C 0.1949(9) 0.5803(6) -0.0906(4) 0.020(2) Uani 1 1 d . . .
H52 H 0.2526 0.5729 -0.1133 0.025 Uiso 1 1 calc R . .
C53 C 0.0717(9) 0.5293(6) -0.1106(4) 0.020(2) Uani 1 1 d . . .
H53 H 0.0507 0.4907 -0.1471 0.024 Uiso 1 1 calc R . .
C55 C 0.0196(8) 0.5947(6) -0.0285(4) 0.013(2) Uani 1 1 d . . .
C56 C 0.1381(9) 0.6447(6) -0.0089(4) 0.017(2) Uani 1 1 d . . .
C62 C -0.2704(10) 0.5804(6) 0.0195(4) 0.023(2) Uani 1 1 d . . .
H62 H -0.3535 0.5534 0.0059 0.028 Uiso 1 1 calc R . .
C63 C -0.2320(9) 0.6372(6) 0.0745(4) 0.021(2) Uani 1 1 d . . .
H63 H -0.2894 0.6442 0.0973 0.025 Uiso 1 1 calc R . .
C65 C -0.0369(9) 0.6673(6) 0.0602(4) 0.016(2) Uani 1 1 d . . .
C66 C -0.0726(9) 0.6074(6) 0.0067(4) 0.017(2) Uani 1 1 d . . .
C72 C 0.2366(9) 0.8239(6) 0.1496(4) 0.024(2) Uani 1 1 d . . .
H72 H 0.2621 0.8633 0.1858 0.028 Uiso 1 1 calc R . .
C73 C 0.3218(9) 0.8151(6) 0.1144(4) 0.016(2) Uani 1 1 d . . .
H73 H 0.4012 0.8508 0.1272 0.020 Uiso 1 1 calc R . .
C75 C 0.1746(8) 0.7088(6) 0.0462(4) 0.012(2) Uiso 1 1 d . . .
C76 C 0.0899(9) 0.7188(6) 0.0806(4) 0.016(2) Uiso 1 1 d . . .
C81 C 0.4546(9) 0.6408(6) 0.0498(4) 0.016(2) Uiso 1 1 d . . .
C83 C 0.5437(9) 0.8231(6) 0.0421(4) 0.017(2) Uani 1 1 d . . .
C85 C 0.4823(9) 0.6911(6) -0.0628(4) 0.018(2) Uiso 1 1 d . . .
C87 C 0.3419(9) 0.8165(6) -0.0476(4) 0.016(2) Uani 1 1 d . . .
C91 C 0.0218(9) 0.6803(7) 0.2233(5) 0.023(3) Uani 1 1 d . . .
C93 C 0.0660(10) 0.8585(7) 0.2470(4) 0.023(2) Uani 1 1 d . . .
C95 C -0.1837(10) 0.7614(7) 0.2076(5) 0.028(3) Uani 1 1 d . . .
C97 C -0.0710(9) 0.8778(7) 0.1384(4) 0.020(2) Uani 1 1 d . . .
N1 N 0.8957(7) 1.2460(5) 0.3531(3) 0.0166(18) Uani 1 1 d . . .
N4 N 0.7375(7) 1.2400(5) 0.4341(3) 0.0174(19) Uani 1 1 d . . .
N11 N 1.1215(7) 1.3583(5) 0.3841(3) 0.0158(18) Uani 1 1 d . . .
N14 N 1.2087(7) 1.4651(5) 0.5003(4) 0.021(2) Uani 1 1 d . . .
N21 N 0.8110(7) 1.3417(5) 0.5444(3) 0.0177(19) Uani 1 1 d . . .
N24 N 1.0549(8) 1.4538(5) 0.5823(4) 0.022(2) Uani 1 1 d . . .
N32 N 1.1464(8) 1.1206(5) 0.3575(4) 0.024(2) Uani 1 1 d . . .
N34 N 0.8757(7) 1.1236(5) 0.1944(4) 0.0179(19) Uani 1 1 d . . .
N36 N 1.2478(8) 1.3300(5) 0.2397(3) 0.0178(19) Uani 1 1 d . . .
N38 N 0.9036(8) 1.4010(6) 0.2388(4) 0.028(2) Uani 1 1 d . . .
N42 N 0.7531(8) 1.1029(6) 0.5623(4) 0.030(2) Uani 1 1 d . . .
N44 N 0.5233(9) 1.2676(6) 0.6178(4) 0.040(3) Uani 1 1 d . . .
N46 N 0.4210(8) 1.1003(5) 0.4281(4) 0.025(2) Uani 1 1 d . . .
N48 N 0.5069(8) 1.3773(6) 0.4383(4) 0.030(2) Uani 1 1 d . . .
N51 N 0.2280(7) 0.6384(5) -0.0397(3) 0.0142(18) Uani 1 1 d . . .
N54 N -0.0158(7) 0.5339(5) -0.0798(3) 0.0181(19) Uani 1 1 d . . .
N61 N -0.1927(7) 0.5625(5) -0.0153(4) 0.0186(19) Uani 1 1 d . . .
N64 N -0.1159(7) 0.6817(5) 0.0954(3) 0.0163(18) Uani 1 1 d . . .
N71 N 0.1186(7) 0.7772(5) 0.1328(3) 0.0153(18) Uani 1 1 d . . .
N74 N 0.2942(7) 0.7575(5) 0.0632(3) 0.0168(19) Uani 1 1 d . . .
N82 N 0.4875(7) 0.5923(5) 0.0796(4) 0.023(2) Uani 1 1 d . . .
N84 N 0.6233(8) 0.8819(5) 0.0665(3) 0.0178(19) Uiso 1 1 d . . .
N86 N 0.5336(7) 0.6694(5) -0.0989(3) 0.0177(18) Uiso 1 1 d . . .
N88 N 0.3087(8) 0.8677(5) -0.0735(4) 0.023(2) Uani 1 1 d . . .
N92 N 0.0629(9) 0.6346(6) 0.2515(4) 0.029(2) Uani 1 1 d . . .
N94 N 0.1296(8) 0.9088(5) 0.2889(4) 0.022(2) Uani 1 1 d . . .
N96 N -0.2764(8) 0.7565(6) 0.2226(4) 0.035(3) Uani 1 1 d . . .
N98 N -0.0968(8) 0.9377(5) 0.1221(4) 0.022(2) Uani 1 1 d . . .
N101 N 0.8763(8) 1.0590(6) 0.0206(4) 0.025(2) Uani 1 1 d . . .
O1W O 0.0228(6) 0.7152(4) 0.8780(3) 0.0238(17) Uani 1 1 d . . .
O2W O 0.8036(6) 0.4852(4) 0.7178(3) 0.0253(17) Uani 1 1 d . . .
O3W O 0.4056(6) 0.1065(4) 0.0866(3) 0.0270(17) Uani 1 1 d . . .
O4W O 0.1521(7) 0.0927(5) 0.1914(3) 0.0339(19) Uani 1 1 d . . .
O5W O 0.4569(7) 0.2344(4) 0.3233(3) 0.033(2) Uani 1 1 d . . .
O6W O 0.8278(7) 0.8058(4) 0.9944(3) 0.0312(19) Uani 1 1 d . . .
O7W O 0.085(2) 0.2395(10) 0.6387(7) 0.054(4) Uiso 0.66(4) 1 d PU A 1
O7W' O 0.024(5) 0.2369(19) 0.6300(14) 0.052(4) Uiso 0.34(4) 1 d PU A 2
O8W O 0.3273(7) 0.7530(5) 0.7872(3) 0.037(2) Uani 1 1 d . . .
O9W O 0.4841(7) 0.9700(5) 0.2398(3) 0.037(2) Uani 1 1 d . . .
O10W O 0.8074(9) 0.9955(5) 0.3190(4) 0.052(3) Uani 1 1 d . . .
O11 O 0.7275(6) 0.9453(4) 0.1972(3) 0.0244(17) Uani 1 1 d . . .
H112 H 0.7514 0.8983 0.1950 0.029 Uiso 1 1 d R . .
H111 H 0.7799 0.9801 0.2269 0.029 Uiso 1 1 d R . .
O11W O 0.2664(7) 0.2561(5) 0.4985(3) 0.039(2) Uani 1 1 d . . .
O12 O 0.5851(7) 1.0435(4) 0.1515(3) 0.0304(19) Uani 1 1 d . . .
H122 H 0.5183 1.0109 0.1549 0.036 Uiso 1 1 d R . .
H121 H 0.5619 1.0812 0.1314 0.036 Uiso 1 1 d R . .
O12W O 0.2214(7) 0.4679(5) 0.7763(4) 0.045(2) Uani 1 1 d . . .
O13W O 0.0175(8) 0.1928(5) 0.5089(4) 0.053(2) Uani 1 1 d . . .
O14W O 0.6006(9) 0.9698(6) 0.4327(4) 0.059(3) Uani 1 1 d . . .
O15W O 0.1007(8) 0.9718(6) 0.5455(4) 0.056(3) Uani 1 1 d . . .
O16W O 0.3284(8) 0.5283(6) 0.6376(3) 0.047(2) Uani 1 1 d . . .
O17W O 0.5699(9) 0.3432(5) 0.7910(4) 0.057(3) Uani 1 1 d . . .
O18W O 0.6112(8) 0.8477(6) 0.3053(4) 0.058(3) Uani 1 1 d . . .
O19W O 0.3186(7) 0.7588(5) 0.2820(3) 0.041(2) Uani 1 1 d . . .
O20W O 0.3181(11) 0.3422(7) 0.6205(5) 0.095(4) Uani 1 1 d . . .
O21 O 0.4598(6) 0.5009(4) -0.1709(3) 0.0227(16) Uani 1 1 d . . .
H211 H 0.4163 0.4633 -0.2012 0.027 Uiso 1 1 d R . .
H212 H 0.4924 0.4733 -0.1460 0.027 Uiso 1 1 d R . .
O22 O 0.4481(6) 0.6323(4) -0.2486(3) 0.0246(17) Uani 1 1 d . . .
H221 H 0.4162 0.6662 -0.2301 0.030 Uiso 1 1 d R . .
H222 H 0.3928 0.5946 -0.2729 0.030 Uiso 1 1 d R . .
O23 O 0.5819(6) 0.5051(4) -0.2640(3) 0.0269(18) Uani 1 1 d . . .
H231 H 0.6483 0.5074 -0.2761 0.032 Uiso 1 1 d R . .
H232 H 0.5533 0.4515 -0.2639 0.032 Uiso 1 1 d R . .
O24 O 0.6286(7) 0.7728(4) -0.1816(3) 0.0276(18) Uani 1 1 d . . .
H241 H 0.6151 0.7881 -0.1471 0.033 Uiso 1 1 d R . .
H242 H 0.7022 0.7986 -0.1795 0.033 Uiso 1 1 d R . .
O25 O 0.7063(6) 0.5147(4) -0.1471(3) 0.0233(17) Uani 1 1 d . . .
H251 H 0.7141 0.4702 -0.1684 0.028 Uiso 1 1 d R . .
H252 H 0.7701 0.5381 -0.1217 0.028 Uiso 1 1 d R . .
O26 O 0.7866(6) 0.6885(4) -0.1094(3) 0.0270(18) Uani 1 1 d . . .
H261 H 0.7896 0.7273 -0.0800 0.032 Uiso 1 1 d R . .
H262 H 0.8592 0.6968 -0.1147 0.032 Uiso 1 1 d R . .
O31 O 0.2087(7) 1.0673(5) 0.4721(3) 0.039(2) Uani 1 1 d . . .
H312 H 0.2323 1.1213 0.4869 0.046 Uiso 1 1 d R . .
H311 H 0.1548 1.0477 0.4924 0.046 Uiso 1 1 d R . .
O32 O 0.0282(6) 0.9503(5) 0.3838(3) 0.036(2) Uani 1 1 d . . .
H321 H -0.0109 0.9743 0.4063 0.044 Uiso 1 1 d R . .
H322 H -0.0033 0.8953 0.3782 0.044 Uiso 1 1 d R . .
O33 O 0.3819(6) 0.9311(4) 0.3496(3) 0.0285(18) Uani 1 1 d . . .
H331 H 0.4485 0.9418 0.3758 0.034 Uiso 1 1 d R . .
H332 H 0.4101 0.9412 0.3186 0.034 Uiso 1 1 d R . .
O34 O 0.3124(7) 1.0670(4) 0.2953(3) 0.0271(18) Uani 1 1 d . . .
H341 H 0.3558 1.1197 0.3038 0.033 Uiso 1 1 d R . .
H342 H 0.3575 1.0396 0.2794 0.033 Uiso 1 1 d R . .
O102 O 0.9223(6) 1.0977(4) 0.0738(3) 0.0201(16) Uani 1 1 d . . .
O103 O 0.7784(6) 0.9971(4) 0.0136(3) 0.0225(16) Uiso 1 1 d . . .
O104 O 0.9191(7) 1.0793(5) -0.0224(3) 0.040(2) Uani 1 1 d . . .

loop_
_atom_site_aniso_label
_atom_site_aniso_U_11
_atom_site_aniso_U_22
_atom_site_aniso_U_33
_atom_site_aniso_U_23
_atom_site_aniso_U_13
_atom_site_aniso_U_12
Yb1 0.0143(3) 0.0083(2) 0.0207(2) -0.00239(18) 0.00359(19) -0.00271(19)
Yb2 0.0161(3) 0.0130(3) 0.0210(2) -0.00113(19) 0.00675(19) -0.0010(2)
Yb3 0.0202(3) 0.0113(3) 0.0222(3) -0.00229(19) 0.0042(2) -0.0014(2)
Ru1 0.0150(4) 0.0103(4) 0.0190(4) -0.0031(3) 0.0050(3) -0.0018(4)
Ru2 0.0166(5) 0.0134(5) 0.0213(4) -0.0012(3) 0.0057(3) -0.0020(4)
Ru3 0.0113(4) 0.0078(4) 0.0187(4) -0.0023(3) 0.0044(3) -0.0036(3)
Ru4 0.0146(5) 0.0098(4) 0.0221(4) -0.0032(3) 0.0070(3) -0.0023(4)
C2 0.013(5) 0.009(5) 0.027(6) -0.003(4) 0.005(4) -0.006(4)
C3 0.015(6) 0.005(5) 0.038(6) -0.004(5) 0.007(5) -0.008(4)
C6 0.012(5) 0.009(5) 0.029(6) -0.002(4) 0.009(4) -0.003(4)
C12 0.019(6) 0.023(6) 0.027(6) -0.006(5) 0.004(5) 0.000(5)
C13 0.021(6) 0.007(5) 0.034(6) -0.004(4) 0.002(5) -0.002(5)
C15 0.016(6) 0.009(5) 0.026(6) 0.001(4) 0.003(4) -0.002(4)
C16 0.017(6) 0.011(5) 0.030(6) -0.004(4) 0.007(4) 0.000(5)
C22 0.025(6) 0.022(6) 0.017(5) -0.004(4) 0.004(4) 0.008(5)
C23 0.023(6) 0.021(6) 0.025(6) -0.002(5) 0.000(5) 0.005(5)
C25 0.019(6) 0.012(5) 0.022(5) -0.001(4) 0.004(4) 0.003(5)
C26 0.023(6) 0.030(7) 0.021(5) 0.007(5) 0.014(5) 0.009(5)
C31 0.012(5) 0.019(6) 0.017(5) -0.007(4) 0.002(4) -0.012(5)
C33 0.015(6) 0.022(6) 0.020(5) 0.006(5) 0.009(4) 0.004(5)
C35 0.020(6) 0.015(6) 0.013(5) -0.002(4) 0.000(4) 0.004(5)
C37 0.022(6) 0.010(5) 0.019(5) 0.002(4) 0.008(4) 0.001(5)
C41 0.022(6) 0.017(6) 0.026(6) 0.005(5) 0.009(5) 0.001(5)
C43 0.025(6) 0.013(6) 0.020(5) 0.002(4) 0.007(5) -0.005(5)
C45 0.038(7) 0.017(6) 0.030(6) 0.008(5) 0.015(5) 0.005(6)
C47 0.012(5) 0.021(6) 0.018(5) -0.006(4) 0.000(4) -0.003(5)
C52 0.014(5) 0.014(6) 0.024(6) -0.009(4) -0.001(4) -0.006(4)
C53 0.025(6) 0.013(5) 0.021(5) -0.005(4) 0.006(4) 0.005(5)
C55 0.011(5) 0.008(5) 0.017(5) 0.003(4) 0.002(4) -0.004(4)
C56 0.020(6) 0.019(6) 0.013(5) 0.007(4) 0.005(4) 0.006(5)
C62 0.020(6) 0.016(6) 0.027(6) -0.002(5) 0.005(5) -0.007(5)
C63 0.016(6) 0.017(6) 0.031(6) 0.004(5) 0.014(5) 0.001(5)
C65 0.016(5) 0.007(5) 0.026(5) 0.002(4) 0.007(4) 0.001(4)
C66 0.017(6) 0.013(5) 0.018(5) 0.004(4) 0.007(4) -0.004(4)
C72 0.024(6) 0.018(6) 0.020(5) -0.005(4) -0.002(4) -0.003(5)
C73 0.014(5) 0.008(5) 0.020(5) -0.005(4) 0.004(4) -0.005(4)
C83 0.016(6) 0.015(6) 0.019(5) 0.000(4) 0.005(4) 0.000(5)
C87 0.012(5) 0.008(5) 0.021(5) -0.003(4) 0.006(4) -0.007(4)
C91 0.014(6) 0.019(6) 0.026(6) -0.012(5) 0.007(5) -0.010(5)
C93 0.028(6) 0.020(6) 0.022(6) 0.004(5) 0.009(5) 0.005(5)
C95 0.031(7) 0.023(6) 0.024(6) -0.004(5) 0.006(5) -0.001(5)
C97 0.014(6) 0.019(6) 0.019(5) -0.011(5) 0.007(4) -0.009(5)
N1 0.015(5) 0.008(4) 0.024(5) 0.000(3) 0.003(4) 0.000(4)
N4 0.016(5) 0.018(5) 0.015(4) -0.001(4) 0.005(3) -0.001(4)
N11 0.009(4) 0.010(4) 0.023(4) -0.006(3) 0.001(3) -0.001(4)
N14 0.015(5) 0.016(5) 0.028(5) 0.002(4) 0.004(4) -0.002(4)
N21 0.019(5) 0.011(4) 0.022(4) 0.001(4) 0.007(4) 0.001(4)
N24 0.022(5) 0.008(4) 0.029(5) -0.004(4) 0.005(4) -0.002(4)
N32 0.020(5) 0.013(5) 0.034(5) 0.000(4) -0.004(4) 0.003(4)
N34 0.013(5) 0.008(4) 0.026(5) -0.003(4) 0.000(4) -0.005(4)
N36 0.023(5) 0.017(5) 0.013(4) -0.001(3) 0.007(4) 0.004(4)
N38 0.023(5) 0.024(5) 0.033(5) 0.004(4) 0.006(4) 0.002(4)
N42 0.027(6) 0.020(5) 0.038(6) 0.005(4) 0.008(4) -0.006(5)
N44 0.038(6) 0.038(6) 0.040(6) 0.000(5) 0.018(5) 0.000(5)
N46 0.028(6) 0.015(5) 0.024(5) 0.002(4) 0.006(4) -0.013(4)
N48 0.027(6) 0.023(5) 0.031(5) -0.008(4) -0.005(4) 0.005(5)
N51 0.010(4) 0.007(4) 0.023(4) 0.002(3) 0.004(3) -0.002(3)
N54 0.023(5) 0.008(4) 0.023(5) 0.001(3) 0.004(4) 0.003(4)
N61 0.013(5) 0.009(4) 0.031(5) -0.001(4) 0.008(4) -0.004(4)
N64 0.018(5) 0.007(4) 0.026(5) 0.000(3) 0.012(4) 0.002(4)
N71 0.012(4) 0.011(4) 0.020(4) -0.003(3) 0.004(3) -0.001(4)
N74 0.015(5) 0.005(4) 0.026(5) -0.002(3) 0.007(4) -0.005(4)
N82 0.012(5) 0.018(5) 0.036(5) 0.002(4) 0.010(4) -0.007(4)
N88 0.020(5) 0.015(5) 0.032(5) 0.005(4) 0.007(4) 0.000(4)
N92 0.037(6) 0.022(5) 0.026(5) 0.007(4) 0.001(4) 0.006(5)
N94 0.022(5) 0.013(5) 0.030(5) 0.000(4) 0.009(4) -0.002(4)
N96 0.019(5) 0.022(5) 0.057(7) -0.010(5) 0.024(5) -0.009(4)
N98 0.018(5) 0.016(5) 0.033(5) 0.003(4) 0.009(4) 0.002(4)
N101 0.027(5) 0.026(5) 0.022(5) 0.007(4) 0.008(4) 0.002(4)
O1W 0.018(4) 0.018(4) 0.029(4) -0.003(3) 0.004(3) -0.003(3)
O2W 0.025(4) 0.015(4) 0.033(4) -0.005(3) 0.012(3) -0.002(3)
O3W 0.028(4) 0.024(4) 0.029(4) -0.004(3) 0.007(3) 0.009(3)
O4W 0.024(4) 0.029(5) 0.044(5) 0.002(4) 0.008(4) -0.001(4)
O5W 0.032(5) 0.021(4) 0.038(5) -0.003(3) 0.003(4) -0.004(4)
O6W 0.041(5) 0.023(4) 0.023(4) -0.005(3) 0.001(3) 0.006(4)
O8W 0.028(5) 0.035(5) 0.041(5) -0.002(4) 0.004(4) 0.006(4)
O9W 0.028(5) 0.050(5) 0.027(4) 0.002(4) 0.012(3) -0.001(4)
O10W 0.073(7) 0.021(5) 0.044(5) -0.012(4) -0.011(5) 0.007(5)
O11 0.022(4) 0.012(4) 0.036(4) 0.001(3) 0.005(3) 0.000(3)
O11W 0.040(5) 0.032(5) 0.042(5) -0.005(4) 0.007(4) 0.009(4)
O12 0.026(5) 0.026(4) 0.043(5) 0.012(4) 0.017(4) 0.002(4)
O12W 0.018(5) 0.027(5) 0.085(7) 0.009(4) 0.010(4) -0.004(4)
O13W 0.043(6) 0.054(6) 0.071(7) 0.021(5) 0.020(5) 0.018(5)
O14W 0.060(7) 0.072(7) 0.039(5) -0.001(5) -0.001(5) 0.017(5)
O15W 0.060(7) 0.070(7) 0.052(6) 0.016(5) 0.026(5) 0.030(5)
O16W 0.039(5) 0.062(6) 0.031(5) 0.000(4) 0.001(4) 0.004(5)
O17W 0.085(8) 0.030(5) 0.057(6) 0.000(4) 0.033(5) 0.005(5)
O18W 0.060(7) 0.064(7) 0.053(6) 0.010(5) 0.031(5) 0.006(5)
O19W 0.038(5) 0.036(5) 0.042(5) -0.002(4) 0.006(4) 0.002(4)
O20W 0.103(10) 0.070(8) 0.086(9) -0.007(6) -0.038(7) 0.031(7)
O21 0.020(4) 0.017(4) 0.024(4) -0.004(3) 0.000(3) -0.001(3)
O22 0.029(4) 0.018(4) 0.027(4) 0.001(3) 0.005(3) 0.007(3)
O23 0.018(4) 0.029(4) 0.033(4) -0.001(3) 0.013(3) 0.002(3)
O24 0.029(5) 0.015(4) 0.034(4) -0.005(3) 0.007(3) 0.000(3)
O25 0.019(4) 0.013(4) 0.029(4) -0.005(3) -0.005(3) 0.000(3)
O26 0.018(4) 0.024(4) 0.030(4) -0.008(3) 0.006(3) -0.006(3)
O31 0.050(6) 0.025(5) 0.038(5) -0.001(4) 0.019(4) 0.000(4)
O32 0.022(5) 0.032(5) 0.048(5) -0.003(4) 0.012(4) -0.005(4)
O33 0.020(4) 0.024(4) 0.038(4) 0.002(3) 0.012(3) -0.003(3)
O34 0.040(5) 0.008(4) 0.029(4) -0.004(3) 0.011(4) -0.002(3)
O102 0.016(4) 0.015(4) 0.024(4) 0.000(3) 0.002(3) -0.004(3)
O104 0.041(5) 0.039(5) 0.033(5) 0.004(4) 0.017(4) -0.008(4)

loop_
_atom_type_symbol
_atom_type_description
_atom_type_scat_dispersion_real
_atom_type_scat_dispersion_imag
_atom_type_scat_source
C C 0.0033 0.0016 'International Tables Vol C Tables 4.2.6.8 and 6.1.1.4'
H H 0.0000 0.0000 'International Tables Vol C Tables 4.2.6.8 and 6.1.1.4'
N N 0.0061 0.0033 'International Tables Vol C Tables 4.2.6.8 and 6.1.1.4'
O O 0.0106 0.0060 'International Tables Vol C Tables 4.2.6.8 and 6.1.1.4'
Ru Ru -1.2594 0.8363 'International Tables Vol C Tables 4.2.6.8 and 6.1.1.4'
Yb Yb -0.3850 5.5486 'International Tables Vol C Tables 4.2.6.8 and 6.1.1.4'

loop_
_geom_angle_atom_site_label_1
_geom_angle_atom_site_label_2
_geom_angle_atom_site_label_3
_geom_angle
_geom_angle_site_symmetry_1
_geom_angle_site_symmetry_3
N34 Yb1 N84 158.7(3) . .
N34 Yb1 O11 79.6(3) . .
N84 Yb1 O11 79.1(2) . .
N34 Yb1 O12 87.4(3) . .
N84 Yb1 O12 86.3(3) . .
O11 Yb1 O12 70.0(2) . .
N34 Yb1 N98 90.6(3) . 1_655
N84 Yb1 N98 83.5(3) . 1_655
O11 Yb1 N98 76.4(3) . 1_655
O12 Yb1 N98 146.1(3) . 1_655
N34 Yb1 N88 86.4(3) . 2_675
N84 Yb1 N88 110.4(3) . 2_675
O11 Yb1 N88 138.2(3) . 2_675
O12 Yb1 N88 70.2(3) . 2_675
N98 Yb1 N88 143.4(3) 1_655 2_675
N34 Yb1 O103 126.3(3) . .
N84 Yb1 O103 72.6(2) . .
O11 Yb1 O103 144.0(2) . .
O12 Yb1 O103 128.5(2) . .
N98 Yb1 O103 78.5(3) 1_655 .
N88 Yb1 O103 74.1(3) 2_675 .
N34 Yb1 O102 74.3(2) . .
N84 Yb1 O102 122.7(2) . .
O11 Yb1 O102 139.0(2) . .
O12 Yb1 O102 138.0(2) . .
N98 Yb1 O102 72.9(3) 1_655 .
N88 Yb1 O102 71.2(3) 2_675 .
O103 Yb1 O102 52.1(2) . .
N34 Yb1 N101 100.0(3) . .
N84 Yb1 N101 98.3(3) . .
O11 Yb1 N101 151.7(3) . .
O12 Yb1 N101 138.3(3) . .
N98 Yb1 N101 75.3(3) 1_655 .
N88 Yb1 N101 69.3(3) 2_675 .
O103 Yb1 N101 26.3(2) . .
O102 Yb1 N101 25.8(2) . .
N34 Yb1 H111 61.5 . .
N84 Yb1 H111 97.2 . .
O11 Yb1 H111 18.3 . .
O12 Yb1 H111 73.8 . .
N98 Yb1 H111 75.6 1_655 .
N88 Yb1 H111 132.3 2_675 .
O103 Yb1 H111 153.2 . .
O102 Yb1 H111 124.4 . .
N101 Yb1 H111 145.1 . .
N34 Yb1 H121 88.7 . .
N84 Yb1 H121 91.5 . .
O11 Yb1 H121 87.9 . .
O12 Yb1 H121 18.0 . .
N98 Yb1 H121 164.1 1_655 .
N88 Yb1 H121 52.4 2_675 .
O103 Yb1 H121 114.4 . .
O102 Yb1 H121 122.0 . .
N101 Yb1 H121 120.4 . .
H111 Yb1 H121 90.2 . .
O22 Yb2 O25 142.4(2) . .
O22 Yb2 O21 79.1(2) . .
O25 Yb2 O21 73.2(2) . .
O22 Yb2 O26 146.2(2) . .
O25 Yb2 O26 71.3(2) . .
O21 Yb2 O26 126.8(2) . .
O22 Yb2 N86 91.7(3) . .
O25 Yb2 N86 104.8(3) . .
O21 Yb2 N86 74.8(2) . .
O26 Yb2 N86 77.3(3) . .
O22 Yb2 O23 74.9(2) . .
O25 Yb2 O23 72.8(2) . .
O21 Yb2 O23 72.5(2) . .
O26 Yb2 O23 129.7(2) . .
N86 Yb2 O23 146.5(2) . .
O22 Yb2 N36 92.7(3) . 2_775
O25 Yb2 N36 95.8(3) . 2_775
O21 Yb2 N36 145.3(2) . 2_775
O26 Yb2 N36 76.8(2) . 2_775
N86 Yb2 N36 139.5(3) . 2_775
O23 Yb2 N36 72.9(2) . 2_775
O22 Yb2 O24 70.9(2) . .
O25 Yb2 O24 146.0(2) . .
O21 Yb2 O24 135.0(2) . .
O26 Yb2 O24 75.2(2) . .
N86 Yb2 O24 73.4(2) . .
O23 Yb2 O24 127.4(2) . .
N36 Yb2 O24 70.2(3) 2_775 .
O22 Yb2 H212 96.6 . .
O25 Yb2 H212 57.2 . .
O21 Yb2 H212 17.6 . .
O26 Yb2 H212 110.8 . .
N86 Yb2 H212 75.0 . .
O23 Yb2 H212 76.2 . .
N36 Yb2 H212 144.0 2_775 .
O24 Yb2 H212 145.4 . .
O22 Yb2 H221 17.6 . .
O25 Yb2 H221 152.4 . .
O21 Yb2 H221 80.3 . .
O26 Yb2 H221 133.3 . .
N86 Yb2 H221 75.1 . .
O23 Yb2 H221 92.1 . .
N36 Yb2 H221 101.7 2_775 .
O24 Yb2 H221 61.2 . .
H212 Yb2 H221 97.4 . .
O22 Yb2 H241 78.0 . .
O25 Yb2 H241 139.2 . .
O21 Yb2 H241 124.2 . .
O26 Yb2 H241 69.3 . .
N86 Yb2 H241 55.9 . .
O23 Yb2 H241 144.3 . .
N36 Yb2 H241 85.9 2_775 .
O24 Yb2 H241 18.0 . .
H212 Yb2 H241 130.1 . .
H221 Yb2 H241 64.1 . .
O22 Yb2 H252 158.8 . .
O25 Yb2 H252 16.5 . .
O21 Yb2 H252 86.2 . .
O26 Yb2 H252 54.8 . .
N86 Yb2 H252 99.0 . .
O23 Yb2 H252 86.3 . .
N36 Yb2 H252 90.9 2_775 .
O24 Yb2 H252 129.6 . .
H212 Yb2 H252 69.0 . .
H221 Yb2 H252 166.3 . .
H241 Yb2 H252 123.2 . .
N94 Yb3 N46 146.4(3) . .
N94 Yb3 N32 97.0(3) . 1_455
N46 Yb3 N32 92.9(3) . 1_455
N94 Yb3 N42 95.8(3) . 2_676
N46 Yb3 N42 94.6(3) . 2_676
N32 Yb3 N42 144.3(3) 1_455 2_676
N94 Yb3 O32 70.9(3) . .
N46 Yb3 O32 142.7(3) . .
N32 Yb3 O32 76.6(3) 1_455 .
N42 Yb3 O32 76.4(3) 2_676 .
N94 Yb3 O31 141.6(3) . .
N46 Yb3 O31 72.0(3) . .
N32 Yb3 O31 74.9(3) 1_455 .
N42 Yb3 O31 74.4(3) 2_676 .
O32 Yb3 O31 70.7(2) . .
N94 Yb3 O33 76.1(3) . .
N46 Yb3 O33 77.0(3) . .
N32 Yb3 O33 143.7(3) 1_455 .
N42 Yb3 O33 71.9(3) 2_676 .
O32 Yb3 O33 130.9(2) . .
O31 Yb3 O33 131.5(3) . .
N94 Yb3 O34 74.2(2) . .
N46 Yb3 O34 78.5(3) . .
N32 Yb3 O34 72.0(3) 1_455 .
N42 Yb3 O34 143.6(3) 2_676 .
O32 Yb3 O34 129.0(3) . .
O31 Yb3 O34 133.9(2) . .
O33 Yb3 O34 71.8(2) . .
C33 Ru1 C35 93.0(4) . .
C33 Ru1 C31 89.1(4) . .
C35 Ru1 C31 92.4(4) . .
C33 Ru1 C37 88.2(4) . .
C35 Ru1 C37 87.5(4) . .
C31 Ru1 C37 177.2(4) . .
C33 Ru1 N1 93.4(3) . .
C35 Ru1 N1 172.7(3) . .
C31 Ru1 N1 91.1(3) . .
C37 Ru1 N1 89.3(3) . .
C33 Ru1 N11 173.3(3) . .
C35 Ru1 N11 93.5(3) . .
C31 Ru1 N11 89.2(3) . .
C37 Ru1 N11 93.5(3) . .
N1 Ru1 N11 80.2(3) . .
C43 Ru2 C45 91.8(4) . .
C43 Ru2 C41 87.6(4) . .
C45 Ru2 C41 89.6(4) . .
C43 Ru2 C47 91.3(4) . .
C45 Ru2 C47 87.1(4) . .
C41 Ru2 C47 176.4(4) . .
C43 Ru2 N4 176.3(4) . .
C45 Ru2 N4 91.7(4) . .
C41 Ru2 N4 91.3(4) . .
C47 Ru2 N4 90.0(4) . .
C43 Ru2 N21 96.5(3) . .
C45 Ru2 N21 171.3(4) . .
C41 Ru2 N21 88.1(4) . .
C47 Ru2 N21 95.4(3) . .
N4 Ru2 N21 80.0(3) . .
C83 Ru3 C85 92.0(4) . .
C83 Ru3 C87 87.7(4) . .
C85 Ru3 C87 90.7(4) . .
C83 Ru3 C81 91.8(4) . .
C85 Ru3 C81 89.7(4) . .
C87 Ru3 C81 179.3(4) . .
C83 Ru3 N74 93.5(3) . .
C85 Ru3 N74 174.5(3) . .
C87 Ru3 N74 89.7(3) . .
C81 Ru3 N74 89.9(3) . .
C83 Ru3 N51 172.2(4) . .
C85 Ru3 N51 94.6(3) . .
C87 Ru3 N51 88.1(3) . .
C81 Ru3 N51 92.4(3) . .
N74 Ru3 N51 79.9(3) . .
C93 Ru4 C95 91.5(4) . .
C93 Ru4 C97 88.0(4) . .
C95 Ru4 C97 87.8(4) . .
C93 Ru4 C91 85.0(4) . .
C95 Ru4 C91 90.7(4) . .
C97 Ru4 C91 172.8(4) . .
C93 Ru4 N71 95.4(4) . .
C95 Ru4 N71 173.1(3) . .
C97 Ru4 N71 92.3(3) . .
C91 Ru4 N71 90.1(3) . .
C93 Ru4 N64 174.6(4) . .
C95 Ru4 N64 93.7(4) . .
C97 Ru4 N64 93.5(3) . .
C91 Ru4 N64 93.6(3) . .
N71 Ru4 N64 79.4(3) . .
N1 C2 C3 122.8(9) . .
N1 C2 H2 118.6 . .
C3 C2 H2 118.6 . .
N4 C3 C2 122.6(9) . .
N4 C3 H3 118.7 . .
C2 C3 H3 118.7 . .
N4 C5 C6 121.7(8) . .
N4 C5 C26 118.5(8) . .
C6 C5 C26 119.9(9) . .
N1 C6 C5 121.1(9) . .
N1 C6 C16 118.6(8) . .
C5 C6 C16 120.2(9) . .
N11 C12 C13 119.7(10) . .
N11 C12 H12 120.2 . .
C13 C12 H12 120.2 . .
N14 C13 C12 124.9(10) . .
N14 C13 H13 117.6 . .
C12 C13 H13 117.6 . .
N14 C15 C16 121.7(9) . .
N14 C15 C25 120.4(8) . .
C16 C15 C25 117.9(9) . .
N11 C16 C15 122.5(9) . .
N11 C16 C6 116.3(8) . .
C15 C16 C6 121.2(9) . .
N21 C22 C23 123.0(9) . .
N21 C22 H22 118.5 . .
C23 C22 H22 118.5 . .
N24 C23 C22 122.9(9) . .
N24 C23 H23 118.6 . .
C22 C23 H23 118.6 . .
N24 C25 C26 123.2(9) . .
N24 C25 C15 117.1(9) . .
C26 C25 C15 119.7(9) . .
N21 C26 C25 123.3(9) . .
N21 C26 C5 115.6(9) . .
C25 C26 C5 121.1(9) . .
N32 C31 Ru1 177.8(9) . .
N34 C33 Ru1 177.6(9) . .
N36 C35 Ru1 176.0(9) . .
N38 C37 Ru1 174.2(9) . .
N42 C41 Ru2 177.5(9) . .
N44 C43 Ru2 177.4(10) . .
N46 C45 Ru2 175.6(9) . .
N48 C47 Ru2 172.2(8) . .
N51 C52 C53 120.2(9) . .
N51 C52 H52 119.9 . .
C53 C52 H52 119.9 . .
N54 C53 C52 123.6(9) . .
N54 C53 H53 118.2 . .
C52 C53 H53 118.2 . .
N54 C55 C56 121.8(9) . .
N54 C55 C66 118.8(8) . .
C56 C55 C66 119.4(8) . .
N51 C56 C55 122.9(9) . .
N51 C56 C75 115.9(9) . .
C55 C56 C75 121.2(9) . .
N61 C62 C63 123.1(9) . .
N61 C62 H62 118.4 . .
C63 C62 H62 118.4 . .
N64 C63 C62 122.0(9) . .
N64 C63 H63 119.0 . .
C62 C63 H63 119.0 . .
N64 C65 C66 122.8(9) . .
N64 C65 C76 116.9(8) . .
C66 C65 C76 120.3(9) . .
N61 C66 C65 121.2(9) . .
N61 C66 C55 119.4(8) . .
C65 C66 C55 119.3(9) . .
N71 C72 C73 122.2(9) . .
N71 C72 H72 118.9 . .
C73 C72 H72 118.9 . .
N74 C73 C72 122.7(9) . .
N74 C73 H73 118.7 . .
C72 C73 H73 118.7 . .
N74 C75 C76 121.7(8) . .
N74 C75 C56 118.5(8) . .
C76 C75 C56 119.9(9) . .
N71 C76 C75 122.7(9) . .
N71 C76 C65 117.4(8) . .
C75 C76 C65 119.8(8) . .
N82 C81 Ru3 178.0(9) . .
N84 C83 Ru3 175.3(9) . .
N86 C85 Ru3 178.7(9) . .
N88 C87 Ru3 177.8(9) . .
N92 C91 Ru4 172.2(9) . .
N94 C93 Ru4 175.8(10) . .
N96 C95 Ru4 175.0(11) . .
N98 C97 Ru4 174.4(9) . .
C2 N1 C6 115.7(8) . .
C2 N1 Ru1 132.5(6) . .
C6 N1 Ru1 111.8(6) . .
C3 N4 C5 116.1(8) . .
C3 N4 Ru2 131.6(7) . .
C5 N4 Ru2 112.2(6) . .
C12 N11 C16 116.5(8) . .
C12 N11 Ru1 130.3(7) . .
C16 N11 Ru1 113.0(6) . .
C13 N14 C15 114.6(8) . .
C22 N21 C26 114.0(9) . .
C22 N21 Ru2 132.2(7) . .
C26 N21 Ru2 113.7(7) . .
C25 N24 C23 113.6(9) . .
C31 N32 Yb3 168.8(8) . 1_655
C33 N34 Yb1 179.1(8) . .
C35 N36 Yb2 172.1(8) . 2_775
C41 N42 Yb3 157.5(9) . 2_676
C45 N46 Yb3 168.5(9) . .
C52 N51 C56 116.3(8) . .
C52 N51 Ru3 130.3(7) . .
C56 N51 Ru3 113.4(6) . .
C53 N54 C55 115.1(8) . .
C62 N61 C66 114.8(8) . .
C63 N64 C65 115.9(8) . .
C63 N64 Ru4 131.4(6) . .
C65 N64 Ru4 112.7(6) . .
C72 N71 C76 115.3(8) . .
C72 N71 Ru4 131.2(6) . .
C76 N71 Ru4 113.4(6) . .
C73 N74 C75 115.4(8) . .
C73 N74 Ru3 132.3(7) . .
C75 N74 Ru3 112.2(6) . .
C83 N84 Yb1 168.2(8) . .
C85 N86 Yb2 172.3(8) . .
C87 N88 Yb1 173.5(8) . 2_675
C93 N94 Yb3 173.4(8) . .
C97 N98 Yb1 143.9(8) . 1_455
O104 N101 O102 123.1(9) . .
O104 N101 O103 121.5(8) . .
O102 N101 O103 115.5(8) . .
O104 N101 Yb1 173.9(8) . .
O102 N101 Yb1 59.8(5) . .
O103 N101 Yb1 55.8(4) . .
Yb1 O11 H112 112.6 . .
Yb1 O11 H111 103.1 . .
H112 O11 H111 104.0 . .
Yb1 O12 H122 133.7 . .
Yb1 O12 H121 105.1 . .
H122 O12 H121 103.1 . .
Yb2 O21 H211 122.0 . .
Yb2 O21 H212 107.3 . .
H211 O21 H212 107.4 . .
Yb2 O22 H221 106.3 . .
Yb2 O22 H222 130.3 . .
H221 O22 H222 108.3 . .
Yb2 O23 H231 110.8 . .
Yb2 O23 H232 123.9 . .
H231 O23 H232 104.3 . .
Yb2 O24 H241 99.8 . .
Yb2 O24 H242 109.2 . .
H241 O24 H242 105.1 . .
Yb2 O25 H251 126.3 . .
Yb2 O25 H252 111.2 . .
H251 O25 H252 110.4 . .
Yb2 O26 H261 124.3 . .
Yb2 O26 H262 125.9 . .
H261 O26 H262 105.6 . .
Yb3 O31 H312 124.4 . .
Yb3 O31 H311 129.6 . .
H312 O31 H311 102.5 . .
Yb3 O32 H321 127.0 . .
Yb3 O32 H322 120.2 . .
H321 O32 H322 106.8 . .
Yb3 O33 H331 115.2 . .
Yb3 O33 H332 118.7 . .
H331 O33 H332 99.9 . .
Yb3 O34 H341 116.9 . .
Yb3 O34 H342 114.8 . .
H341 O34 H342 102.9 . .
N101 O102 Yb1 94.3(5) . .
N101 O103 Yb1 97.9(5) . .

loop_
_geom_bond_atom_site_label_1
_geom_bond_atom_site_label_2
_geom_bond_distance
_geom_bond_site_symmetry_2
Yb1 N34 2.311(8) .
Yb1 N84 2.328(8) .
Yb1 O11 2.330(7) .
Yb1 O12 2.330(7) .
Yb1 N98 2.345(9) 1_655
Yb1 N88 2.365(9) 2_675
Yb1 O103 2.397(6) .
Yb1 O102 2.489(6) .
Yb1 N101 2.871(8) .
Yb1 H111 2.6595 .
Yb1 H121 2.6856 .
Yb2 O22 2.285(7) .
Yb2 O25 2.291(7) .
Yb2 O21 2.294(6) .
Yb2 O26 2.304(6) .
Yb2 N86 2.350(8) .
Yb2 O23 2.364(6) .
Yb2 N36 2.371(8) 2_775
Yb2 O24 2.437(6) .
Yb2 H212 2.6712 .
Yb2 H221 2.6422 .
Yb2 H241 2.7147 .
Yb2 H252 2.7014 .
Yb3 N94 2.313(8) .
Yb3 N46 2.322(8) .
Yb3 N32 2.334(9) 1_455
Yb3 N42 2.364(9) 2_676
Yb3 O32 2.385(7) .
Yb3 O31 2.387(7) .
Yb3 O33 2.389(7) .
Yb3 O34 2.414(7) .
Ru1 C33 1.968(10) .
Ru1 C35 2.017(10) .
Ru1 C31 2.046(11) .
Ru1 C37 2.062(10) .
Ru1 N1 2.086(8) .
Ru1 N11 2.116(7) .
Ru2 C43 1.995(10) .
Ru2 C45 1.998(11) .
Ru2 C41 2.026(11) .
Ru2 C47 2.050(11) .
Ru2 N4 2.098(8) .
Ru2 N21 2.104(8) .
Ru3 C83 1.975(9) .
Ru3 C85 1.987(10) .
Ru3 C87 2.031(10) .
Ru3 C81 2.041(10) .
Ru3 N74 2.096(8) .
Ru3 N51 2.108(7) .
Ru4 C93 1.951(10) .
Ru4 C95 2.025(11) .
Ru4 C97 2.052(12) .
Ru4 C91 2.083(12) .
Ru4 N71 2.095(8) .
Ru4 N64 2.126(8) .
C2 N1 1.326(11) .
C2 C3 1.390(13) .
C2 H2 0.9300 .
C3 N4 1.318(12) .
C3 H3 0.9300 .
C5 N4 1.372(12) .
C5 C6 1.383(13) .
C5 C26 1.455(13) .
C6 N1 1.382(11) .
C6 C16 1.443(13) .
C12 N11 1.346(12) .
C12 C13 1.410(13) .
C12 H12 0.9300 .
C13 N14 1.342(13) .
C13 H13 0.9300 .
C15 N14 1.350(12) .
C15 C16 1.407(13) .
C15 C25 1.493(13) .
C16 N11 1.356(12) .
C22 N21 1.335(11) .
C22 C23 1.401(14) .
C22 H22 0.9300 .
C23 N24 1.363(13) .
C23 H23 0.9300 .
C25 N24 1.356(12) .
C25 C26 1.376(13) .
C26 N21 1.368(12) .
C31 N32 1.150(13) .
C33 N34 1.168(12) .
C35 N36 1.115(12) .
C37 N38 1.147(13) .
C41 N42 1.163(13) .
C43 N44 1.173(13) .
C45 N46 1.133(12) .
C47 N48 1.168(13) .
C52 N51 1.330(11) .
C52 C53 1.420(13) .
C52 H52 0.9300 .
C53 N54 1.337(12) .
C53 H53 0.9300 .
C55 N54 1.359(11) .
C55 C56 1.371(13) .
C55 C66 1.475(13) .
C56 N51 1.367(12) .
C56 C75 1.448(12) .
C62 N61 1.351(12) .
C62 C63 1.388(13) .
C62 H62 0.9300 .
C63 N64 1.327(12) .
C63 H63 0.9300 .
C65 N64 1.356(12) .
C65 C66 1.386(13) .
C65 C76 1.458(13) .
C66 N61 1.368(12) .
C72 N71 1.348(12) .
C72 C73 1.394(14) .
C72 H72 0.9300 .
C73 N74 1.333(11) .
C73 H73 0.9300 .
C75 N74 1.373(11) .
C75 C76 1.382(13) .
C76 N71 1.355(11) .
C81 N82 1.170(12) .
C83 N84 1.147(11) .
C85 N86 1.161(12) .
C87 N88 1.156(12) .
C91 N92 1.152(13) .
C93 N94 1.175(12) .
C95 N96 1.165(13) .
C97 N98 1.145(13) .
N32 Yb3 2.334(9) 1_655
N36 Yb2 2.371(8) 2_775
N42 Yb3 2.364(9) 2_676
N88 Yb1 2.365(9) 2_675
N98 Yb1 2.345(9) 1_455
N101 O104 1.222(10) .
N101 O102 1.255(10) .
N101 O103 1.285(10) .
O11 H112 0.8498 .
O11 H111 0.8573 .
O12 H122 0.8458 .
O12 H121 0.8584 .
O21 H211 0.8499 .
O21 H212 0.8467 .
O22 H221 0.8324 .
O22 H222 0.8290 .
O23 H231 0.8517 .
O23 H232 0.8415 .
O24 H241 0.8494 .
O24 H242 0.8403 .
O25 H251 0.8395 .
O25 H252 0.8251 .
O26 H261 0.8446 .
O26 H262 0.8482 .
O31 H312 0.8451 .
O31 H311 0.8652 .
O32 H321 0.8502 .
O32 H322 0.8499 .
O33 H331 0.8501 .
O33 H332 0.8499 .
O34 H341 0.8499 .
O34 H342 0.8500 .

loop_
_geom_torsion_atom_site_label_1
_geom_torsion_atom_site_label_2
_geom_torsion_atom_site_label_3
_geom_torsion_atom_site_label_4
_geom_torsion
_geom_torsion_site_symmetry_1
_geom_torsion_site_symmetry_4
N1 C2 C3 N4 1.3(16) . .
N4 C5 C6 N1 -2.3(15) . .
C26 C5 C6 N1 177.1(9) . .
N4 C5 C6 C16 -178.6(9) . .
C26 C5 C6 C16 0.8(15) . .
N11 C12 C13 N14 -3.0(16) . .
N14 C15 C16 N11 -0.3(16) . .
C25 C15 C16 N11 -179.9(9) . .
N14 C15 C16 C6 179.9(9) . .
C25 C15 C16 C6 0.4(15) . .
N1 C6 C16 N11 3.9(14) . .
C5 C6 C16 N11 -179.7(9) . .
N1 C6 C16 C15 -176.3(9) . .
C5 C6 C16 C15 0.1(15) . .
N21 C22 C23 N24 3.7(16) . .
N14 C15 C25 N24 -1.9(14) . .
C16 C15 C25 N24 177.6(9) . .
N14 C15 C25 C26 178.7(9) . .
C16 C15 C25 C26 -1.8(14) . .
N24 C25 C26 N21 1.0(16) . .
C15 C25 C26 N21 -179.6(9) . .
N24 C25 C26 C5 -176.7(9) . .
C15 C25 C26 C5 2.7(15) . .
N4 C5 C26 N21 -0.7(14) . .
C6 C5 C26 N21 179.9(9) . .
N4 C5 C26 C25 177.2(9) . .
C6 C5 C26 C25 -2.2(16) . .
C33 Ru1 C31 N32 -8(25) . .
C35 Ru1 C31 N32 -101(25) . .
C37 Ru1 C31 N32 -13(30) . .
N1 Ru1 C31 N32 86(25) . .
N11 Ru1 C31 N32 166(25) . .
C35 Ru1 C33 N34 -166(22) . .
C31 Ru1 C33 N34 101(22) . .
C37 Ru1 C33 N34 -79(22) . .
N1 Ru1 C33 N34 10(22) . .
N11 Ru1 C33 N34 26(24) . .
C33 Ru1 C35 N36 130(13) . .
C31 Ru1 C35 N36 -141(13) . .
C37 Ru1 C35 N36 42(13) . .
N1 Ru1 C35 N36 -22(15) . .
N11 Ru1 C35 N36 -52(13) . .
C33 Ru1 C37 N38 0(9) . .
C35 Ru1 C37 N38 93(9) . .
C31 Ru1 C37 N38 6(15) . .
N1 Ru1 C37 N38 -93(9) . .
N11 Ru1 C37 N38 -173(9) . .
C43 Ru2 C41 N42 67(22) . .
C45 Ru2 C41 N42 -24(22) . .
C47 Ru2 C41 N42 -5(26) . .
N4 Ru2 C41 N42 -116(22) . .
N21 Ru2 C41 N42 164(22) . .
C45 Ru2 C43 N44 123(21) . .
C41 Ru2 C43 N44 33(21) . .
C47 Ru2 C43 N44 -150(21) . .
N4 Ru2 C43 N44 -39(24) . .
N21 Ru2 C43 N44 -55(21) . .
C43 Ru2 C45 N46 171(14) . .
C41 Ru2 C45 N46 -101(14) . .
C47 Ru2 C45 N46 80(14) . .
N4 Ru2 C45 N46 -10(14) . .
N21 Ru2 C45 N46 -27(15) . .
C43 Ru2 C47 N48 -117(7) . .
C45 Ru2 C47 N48 -26(7) . .
C41 Ru2 C47 N48 -45(11) . .
N4 Ru2 C47 N48 66(7) . .
N21 Ru2 C47 N48 146(7) . .
N51 C52 C53 N54 -2.2(16) . .
N54 C55 C56 N51 1.2(15) . .
C66 C55 C56 N51 -178.4(8) . .
N54 C55 C56 C75 -179.5(8) . .
C66 C55 C56 C75 0.8(14) . .
N61 C62 C63 N64 3.6(16) . .
N64 C65 C66 N61 3.8(15) . .
C76 C65 C66 N61 -175.7(8) . .
N64 C65 C66 C55 -179.1(9) . .
C76 C65 C66 C55 1.4(14) . .
N54 C55 C66 N61 -4.8(13) . .
C56 C55 C66 N61 174.8(9) . .
N54 C55 C66 C65 178.0(9) . .
C56 C55 C66 C65 -2.3(14) . .
N71 C72 C73 N74 -2.8(16) . .
N51 C56 C75 N74 0.0(13) . .
C55 C56 C75 N74 -179.4(8) . .
N51 C56 C75 C76 -179.1(8) . .
C55 C56 C75 C76 1.6(14) . .
N74 C75 C76 N71 0.4(15) . .
C56 C75 C76 N71 179.5(9) . .
N74 C75 C76 C65 178.5(8) . .
C56 C75 C76 C65 -2.5(14) . .
N64 C65 C76 N71 -0.4(13) . .
C66 C65 C76 N71 179.1(9) . .
N64 C65 C76 C75 -178.6(9) . .
C66 C65 C76 C75 1.0(14) . .
C83 Ru3 C81 N82 53(25) . .
C85 Ru3 C81 N82 144(25) . .
C87 Ru3 C81 N82 9(51) . .
N74 Ru3 C81 N82 -41(25) . .
N51 Ru3 C81 N82 -121(25) . .
C85 Ru3 C83 N84 134(10) . .
C87 Ru3 C83 N84 43(10) . .
C81 Ru3 C83 N84 -136(10) . .
N74 Ru3 C83 N84 -46(10) . .
N51 Ru3 C83 N84 -14(12) . .
C83 Ru3 C85 N86 50(40) . .
C87 Ru3 C85 N86 138(40) . .
C81 Ru3 C85 N86 -41(40) . .
N74 Ru3 C85 N86 -128(39) . .
N51 Ru3 C85 N86 -134(40) . .
C83 Ru3 C87 N88 -80(23) . .
C85 Ru3 C87 N88 -172(23) . .
C81 Ru3 C87 N88 -36(47) . .
N74 Ru3 C87 N88 13(23) . .
N51 Ru3 C87 N88 93(23) . .
C93 Ru4 C91 N92 -44(7) . .
C95 Ru4 C91 N92 -136(7) . .
C97 Ru4 C91 N92 -58(8) . .
N71 Ru4 C91 N92 51(7) . .
N64 Ru4 C91 N92 130(7) . .
C95 Ru4 C93 N94 169(13) . .
C97 Ru4 C93 N94 -103(13) . .
C91 Ru4 C93 N94 79(13) . .
N71 Ru4 C93 N94 -11(13) . .
N64 Ru4 C93 N94 4(16) . .
C93 Ru4 C95 N96 116(11) . .
C97 Ru4 C95 N96 28(11) . .
C91 Ru4 C95 N96 -159(11) . .
N71 Ru4 C95 N96 -63(12) . .
N64 Ru4 C95 N96 -65(11) . .
C93 Ru4 C97 N98 -47(9) . .
C95 Ru4 C97 N98 44(9) . .
C91 Ru4 C97 N98 -34(11) . .
N71 Ru4 C97 N98 -143(9) . .
N64 Ru4 C97 N98 138(9) . .
C3 C2 N1 C6 -1.5(14) . .
C3 C2 N1 Ru1 -179.5(7) . .
C5 C6 N1 C2 2.0(14) . .
C16 C6 N1 C2 178.3(9) . .
C5 C6 N1 Ru1 -179.6(8) . .
C16 C6 N1 Ru1 -3.2(11) . .
C33 Ru1 N1 C2 -2.3(9) . .
C35 Ru1 N1 C2 150(3) . .
C31 Ru1 N1 C2 -91.5(9) . .
C37 Ru1 N1 C2 85.8(9) . .
N11 Ru1 N1 C2 179.5(9) . .
C33 Ru1 N1 C6 179.6(7) . .
C35 Ru1 N1 C6 -28(3) . .
C31 Ru1 N1 C6 90.5(7) . .
C37 Ru1 N1 C6 -92.3(7) . .
N11 Ru1 N1 C6 1.4(6) . .
C2 C3 N4 C5 -1.5(15) . .
C2 C3 N4 Ru2 -178.7(7) . .
C6 C5 N4 C3 2.0(14) . .
C26 C5 N4 C3 -177.5(9) . .
C6 C5 N4 Ru2 179.7(8) . .
C26 C5 N4 Ru2 0.3(11) . .
C43 Ru2 N4 C3 162(5) . .
C45 Ru2 N4 C3 0.0(10) . .
C41 Ru2 N4 C3 89.5(10) . .
C47 Ru2 N4 C3 -87.1(9) . .
N21 Ru2 N4 C3 177.4(10) . .
C43 Ru2 N4 C5 -15(6) . .
C45 Ru2 N4 C5 -177.3(7) . .
C41 Ru2 N4 C5 -87.7(7) . .
C47 Ru2 N4 C5 95.6(7) . .
N21 Ru2 N4 C5 0.1(6) . .
C13 C12 N11 C16 0.0(14) . .
C13 C12 N11 Ru1 -175.5(7) . .
C15 C16 N11 C12 1.5(15) . .
C6 C16 N11 C12 -178.7(9) . .
C15 C16 N11 Ru1 177.8(8) . .
C6 C16 N11 Ru1 -2.4(11) . .
C33 Ru1 N11 C12 160(3) . .
C35 Ru1 N11 C12 -7.4(9) . .
C31 Ru1 N11 C12 84.9(9) . .
C37 Ru1 N11 C12 -95.1(9) . .
N1 Ru1 N11 C12 176.2(9) . .
C33 Ru1 N11 C16 -16(3) . .
C35 Ru1 N11 C16 176.9(7) . .
C31 Ru1 N11 C16 -90.7(7) . .
C37 Ru1 N11 C16 89.2(7) . .
N1 Ru1 N11 C16 0.5(7) . .
C12 C13 N14 C15 4.1(15) . .
C16 C15 N14 C13 -2.4(14) . .
C25 C15 N14 C13 177.2(9) . .
C23 C22 N21 C26 -2.1(14) . .
C23 C22 N21 Ru2 174.2(7) . .
C25 C26 N21 C22 -0.1(15) . .
C5 C26 N21 C22 177.7(8) . .
C25 C26 N21 Ru2 -177.1(8) . .
C5 C26 N21 Ru2 0.7(11) . .
C43 Ru2 N21 C22 2.3(9) . .
C45 Ru2 N21 C22 -159(2) . .
C41 Ru2 N21 C22 -85.0(9) . .
C47 Ru2 N21 C22 94.3(9) . .
N4 Ru2 N21 C22 -176.7(9) . .
C43 Ru2 N21 C26 178.6(7) . .
C45 Ru2 N21 C26 17(3) . .
C41 Ru2 N21 C26 91.2(7) . .
C47 Ru2 N21 C26 -89.4(7) . .
N4 Ru2 N21 C26 -0.4(7) . .
C26 C25 N24 C23 0.4(14) . .
C15 C25 N24 C23 -179.0(9) . .
C22 C23 N24 C25 -2.6(14) . .
Ru1 C31 N32 Yb3 60(27) . 1_655
Ru1 C33 N34 Yb1 -9(75) . .
N84 Yb1 N34 C33 -49(56) . .
O11 Yb1 N34 C33 -47(56) . .
O12 Yb1 N34 C33 23(56) . .
N98 Yb1 N34 C33 -123(56) 1_655 .
N88 Yb1 N34 C33 94(56) 2_675 .
O103 Yb1 N34 C33 161(56) . .
O102 Yb1 N34 C33 165(100) . .
N101 Yb1 N34 C33 162(56) . .
Ru1 C35 N36 Yb2 -85(14) . 2_775
Ru2 C41 N42 Yb3 -48(23) . 2_676
Ru2 C45 N46 Yb3 -135(11) . .
N94 Yb3 N46 C45 151(4) . .
N32 Yb3 N46 C45 44(4) 1_455 .
N42 Yb3 N46 C45 -101(4) 2_676 .
O32 Yb3 N46 C45 -28(5) . .
O31 Yb3 N46 C45 -29(4) . .
O33 Yb3 N46 C45 -171(4) . .
O34 Yb3 N46 C45 115(4) . .
C53 C52 N51 C56 0.4(14) . .
C53 C52 N51 Ru3 -176.5(7) . .
C55 C56 N51 C52 0.0(14) . .
C75 C56 N51 C52 -179.3(8) . .
C55 C56 N51 Ru3 177.4(7) . .
C75 C56 N51 Ru3 -1.9(10) . .
C83 Ru3 N51 C52 147(2) . .
C85 Ru3 N51 C52 -1.4(9) . .
C87 Ru3 N51 C52 89.2(9) . .
C81 Ru3 N51 C52 -91.3(9) . .
N74 Ru3 N51 C52 179.2(9) . .
C83 Ru3 N51 C56 -30(3) . .
C85 Ru3 N51 C56 -178.3(7) . .
C87 Ru3 N51 C56 -87.7(7) . .
C81 Ru3 N51 C56 91.7(7) . .
N74 Ru3 N51 C56 2.3(6) . .
C52 C53 N54 C55 3.2(14) . .
C56 C55 N54 C53 -2.7(13) . .
C66 C55 N54 C53 177.0(8) . .
C63 C62 N61 C66 -2.4(14) . .
C65 C66 N61 C62 -1.2(14) . .
C55 C66 N61 C62 -178.3(9) . .
C62 C63 N64 C65 -0.9(14) . .
C62 C63 N64 Ru4 178.4(7) . .
C66 C65 N64 C63 -2.7(14) . .
C76 C65 N64 C63 176.9(8) . .
C66 C65 N64 Ru4 177.9(7) . .
C76 C65 N64 Ru4 -2.6(11) . .
C93 Ru4 N64 C63 169(4) . .
C95 Ru4 N64 C63 3.6(9) . .
C97 Ru4 N64 C63 -84.4(9) . .
C91 Ru4 N64 C63 94.5(9) . .
N71 Ru4 N64 C63 -176.1(9) . .
C93 Ru4 N64 C65 -11(4) . .
C95 Ru4 N64 C65 -177.1(7) . .
C97 Ru4 N64 C65 94.9(7) . .
C91 Ru4 N64 C65 -86.1(7) . .
N71 Ru4 N64 C65 3.3(6) . .
C73 C72 N71 C76 2.4(14) . .
C73 C72 N71 Ru4 179.2(7) . .
C75 C76 N71 C72 -1.3(14) . .
C65 C76 N71 C72 -179.4(8) . .
C75 C76 N71 Ru4 -178.6(7) . .
C65 C76 N71 Ru4 3.3(11) . .
C93 Ru4 N71 C72 -1.7(9) . .
C95 Ru4 N71 C72 177(3) . .
C97 Ru4 N71 C72 86.5(9) . .
C91 Ru4 N71 C72 -86.7(9) . .
N64 Ru4 N71 C72 179.7(9) . .
C93 Ru4 N71 C76 175.1(7) . .
C95 Ru4 N71 C76 -6(4) . .
C97 Ru4 N71 C76 -96.7(7) . .
C91 Ru4 N71 C76 90.2(7) . .
N64 Ru4 N71 C76 -3.5(6) . .
C72 C73 N74 C75 1.8(14) . .
C72 C73 N74 Ru3 179.7(7) . .
C76 C75 N74 C73 -0.7(13) . .
C56 C75 N74 C73 -179.7(8) . .
C76 C75 N74 Ru3 -179.0(7) . .
C56 C75 N74 Ru3 2.0(10) . .
C83 Ru3 N74 C73 -4.4(9) . .
C85 Ru3 N74 C73 174(3) . .
C87 Ru3 N74 C73 -92.1(9) . .
C81 Ru3 N74 C73 87.4(9) . .
N51 Ru3 N74 C73 179.8(9) . .
C83 Ru3 N74 C75 173.6(7) . .
C85 Ru3 N74 C75 -8(4) . .
C87 Ru3 N74 C75 85.9(7) . .
C81 Ru3 N74 C75 -94.7(7) . .
N51 Ru3 N74 C75 -2.2(6) . .
Ru3 C83 N84 Yb1 -1(14) . .
N34 Yb1 N84 C83 102(4) . .
O11 Yb1 N84 C83 99(4) . .
O12 Yb1 N84 C83 29(4) . .
N98 Yb1 N84 C83 177(4) 1_655 .
N88 Yb1 N84 C83 -38(4) 2_675 .
O103 Yb1 N84 C83 -103(4) . .
O102 Yb1 N84 C83 -118(4) . .
N101 Yb1 N84 C83 -109(4) . .
Ru3 C85 N86 Yb2 154(35) . .
O22 Yb2 N86 C85 30(6) . .
O25 Yb2 N86 C85 -116(6) . .
O21 Yb2 N86 C85 -49(6) . .
O26 Yb2 N86 C85 177(6) . .
O23 Yb2 N86 C85 -35(6) . .
N36 Yb2 N86 C85 126(6) 2_775 .
O24 Yb2 N86 C85 99(6) . .
Ru3 C87 N88 Yb1 34(29) . 2_675
Ru4 C93 N94 Yb3 -166(7) . .
N46 Yb3 N94 C93 -179(100) . .
N32 Yb3 N94 C93 -73(7) 1_455 .
N42 Yb3 N94 C93 73(7) 2_676 .
O32 Yb3 N94 C93 0(7) . .
O31 Yb3 N94 C93 1(8) . .
O33 Yb3 N94 C93 143(7) . .
O34 Yb3 N94 C93 -142(7) . .
Ru4 C97 N98 Yb1 -48(10) . 1_455
N34 Yb1 N101 O104 -113(7) . .
N84 Yb1 N101 O104 78(7) . .
O11 Yb1 N101 O104 161(6) . .
O12 Yb1 N101 O104 -16(7) . .
N98 Yb1 N101 O104 159(7) 1_655 .
N88 Yb1 N101 O104 -31(7) 2_675 .
O103 Yb1 N101 O104 65(6) . .
O102 Yb1 N101 O104 -120(7) . .
N34 Yb1 N101 O102 7.0(6) . .
N84 Yb1 N101 O102 -161.9(6) . .
O11 Yb1 N101 O102 -79.4(7) . .
O12 Yb1 N101 O102 104.3(6) . .
N98 Yb1 N101 O102 -81.0(6) 1_655 .
N88 Yb1 N101 O102 89.3(6) 2_675 .
O103 Yb1 N101 O102 -174.7(9) . .
N34 Yb1 N101 O103 -178.2(5) . .
N84 Yb1 N101 O103 12.8(6) . .
O11 Yb1 N101 O103 95.3(7) . .
O12 Yb1 N101 O103 -80.9(6) . .
N98 Yb1 N101 O103 93.8(6) 1_655 .
N88 Yb1 N101 O103 -95.9(6) 2_675 .
O102 Yb1 N101 O103 174.7(9) . .
O104 N101 O102 Yb1 173.7(9) . .
O103 N101 O102 Yb1 -4.8(8) . .
N34 Yb1 O102 N101 -172.8(6) . .
N84 Yb1 O102 N101 21.4(7) . .
O11 Yb1 O102 N101 134.7(5) . .
O12 Yb1 O102 N101 -105.3(6) . .
N98 Yb1 O102 N101 91.6(6) 1_655 .
N88 Yb1 O102 N101 -81.2(6) 2_675 .
O103 Yb1 O102 N101 2.9(5) . .
O104 N101 O103 Yb1 -173.5(9) . .
O102 N101 O103 Yb1 5.0(9) . .
N34 Yb1 O103 N101 2.2(7) . .
N84 Yb1 O103 N101 -166.7(6) . .
O11 Yb1 O103 N101 -126.6(6) . .
O12 Yb1 O103 N101 122.9(5) . .
N98 Yb1 O103 N101 -80.0(6) 1_655 .
N88 Yb1 O103 N101 75.4(6) 2_675 .
O102 Yb1 O103 N101 -2.9(5) . .
